data_2243641
loop_
_publ_author_name
'Taouss, Christina'
'Calvo, Marina'
'Jones, Peter G.'

_publ_section_title
;
 Crystal structure of the unusual coordination polymer
 <i>catena</i>-poly[[gold(I)-\m-1,2-bis(diphenylphosphinothioyl)ethane-\k^2^<i>S</i>:<i>S</i>']
 dibromidoaurate(I)]
;
_journal_coeditor_code EX2037
_journal_issue 11
_journal_name_full 'Acta Crystallographica Section E'
_journal_page_first 1768
_journal_page_last 1770
_journal_paper_doi 10.1107/S2056989020013675
_journal_volume 76
_journal_year 2020
_chemical_formula_iupac '[Au (C26 H24 P2 S2)] [Au Br2]'
_chemical_formula_moiety 'C26 H24 Au P2 S2 +, Au Br2 -'
_chemical_formula_sum 'C26 H24 Au2 Br2 P2 S2'
_chemical_formula_weight 1016.26
_chemical_name_systematic
'<i>catena</i>-Poly[[gold(I)-\m-1,2-bis(diphenylphosphinothioyl)ethane-\k^2^<i>S</i>:<i>S</i>'] dibromidoaurate(I)]'
_space_group_crystal_system monoclinic
_space_group_IT_number 15
_space_group_name_Hall '-C 2yc'
_space_group_name_H-M_alt 'C 1 2/c 1'
_atom_sites_solution_hydrogens geom
_atom_sites_solution_primary direct
_atom_sites_solution_secondary difmap
_audit_creation_method SHELXL-2018/3
_cell_angle_alpha 90
_cell_angle_beta 128.316(7)
_cell_angle_gamma 90
_cell_formula_units_Z 4
_cell_length_a 21.4112(8)
_cell_length_b 11.9708(2)
_cell_length_c 13.7726(4)
_cell_measurement_reflns_used 17272
_cell_measurement_temperature 100(2)
_cell_measurement_theta_max 75.7658
_cell_measurement_theta_min 4.0877
_cell_volume 2769.7(3)
_computing_cell_refinement
;
CrysAlisPro (Oxford Diffraction, 2010)
;
_computing_data_collection
;
CrysAlisPro (Oxford Diffraction, 2010)
;
_computing_data_reduction
;
CrysAlisPro (Oxford Diffraction, 2010)
;
_computing_molecular_graphics
;
XP (Siemens, 1994)
;
_computing_publication_material
;
<i>SHELXL2018/3</i> (Sheldrick, 2015)
;
_computing_structure_refinement
;
<i>SHELXL2018/3</i> (Sheldrick, 2015)
;
_computing_structure_solution
;
SHELXS97 (Sheldrick, 2008)
;
_diffrn_ambient_temperature 100(2)
_diffrn_detector_area_resol_mean 10.3543
_diffrn_measured_fraction_theta_full 0.998
_diffrn_measured_fraction_theta_max 0.996
_diffrn_measurement_device_type 'Oxford Diffraction Xcalibur, Atlas, Nova'
_diffrn_measurement_method '\w scans'
_diffrn_radiation_monochromator mirror
_diffrn_radiation_type CuK\a
_diffrn_radiation_wavelength 1.54184
_diffrn_reflns_av_R_equivalents 0.0371
_diffrn_reflns_av_unetI/netI 0.0150
_diffrn_reflns_limit_h_max 26
_diffrn_reflns_limit_h_min -26
_diffrn_reflns_limit_k_max 15
_diffrn_reflns_limit_k_min -14
_diffrn_reflns_limit_l_max 16
_diffrn_reflns_limit_l_min -17
_diffrn_reflns_number 27632
_diffrn_reflns_theta_full 75.000
_diffrn_reflns_theta_max 75.955
_diffrn_reflns_theta_min 4.536
_diffrn_source 'Nova (Cu) X-ray Source'
_exptl_absorpt_coefficient_mu 25.628
_exptl_absorpt_correction_T_max 1.00000
_exptl_absorpt_correction_T_min 0.38674
_exptl_absorpt_correction_type multi-scan
_exptl_absorpt_process_details
;
(CrysAlisPro; Oxford Diffraction, 2010)
;
_exptl_crystal_colour colourless
_exptl_crystal_density_diffrn 2.437
_exptl_crystal_density_method 'not measured'
_exptl_crystal_description needle
_exptl_crystal_F_000 1880
_exptl_crystal_size_max 0.12
_exptl_crystal_size_mid 0.005
_exptl_crystal_size_min 0.005
_refine_diff_density_max 1.418
_refine_diff_density_min -0.994
_refine_ls_extinction_method none
_refine_ls_goodness_of_fit_ref 1.055
_refine_ls_hydrogen_treatment constr
_refine_ls_matrix_type full
_refine_ls_number_parameters 155
_refine_ls_number_reflns 2873
_refine_ls_number_restraints 0
_refine_ls_restrained_S_all 1.055
_refine_ls_R_factor_all 0.0235
_refine_ls_R_factor_gt 0.0209
_refine_ls_shift/su_max 0.001
_refine_ls_shift/su_mean 0.000
_refine_ls_structure_factor_coef Fsqd
_refine_ls_weighting_details 'w=1/[\s^2^(Fo^2^)+(0.0283P)^2^+12.9976P] where P=(Fo^2^+2Fc^2^)/3'
_refine_ls_weighting_scheme calc
_refine_ls_wR_factor_gt 0.0518
_refine_ls_wR_factor_ref 0.0531
_reflns_number_gt 2630
_reflns_number_total 2873
_reflns_threshold_expression 'I > 2\s(I)'
_cod_data_source_file ex2037sup1.cif
_cod_data_source_block I
_cod_original_sg_symbol_H-M 'C 2/c'
_cod_database_code 2243641
_shelx_space_group_comment
;
The symmetry employed for this shelxl refinement is uniquely defined
by the following loop, which should always be used as a source of
symmetry information in preference to the above space-group names.
They are only intended as comments.
;
_shelx_estimated_absorpt_t_min 0.149
_shelx_estimated_absorpt_t_max 0.883

loop_
_space_group_symop_operation_xyz
'x, y, z'
'-x, y, -z+1/2'
'x+1/2, y+1/2, z'
'-x+1/2, y+1/2, -z+1/2'
'-x, -y, -z'
'x, -y, z-1/2'
'-x+1/2, -y+1/2, -z'
'x+1/2, -y+1/2, z-1/2'

loop_
_atom_site_type_symbol
_atom_site_label
_atom_site_fract_x
_atom_site_fract_y
_atom_site_fract_z
_atom_site_U_iso_or_equiv
_atom_site_adp_type
_atom_site_calc_flag
_atom_site_occupancy
_atom_site_disorder_assembly
_atom_site_disorder_group
Au Au1 0.500000 0.61954(2) 0.250000 0.01687(7) Uani d 1 . .
Au Au2 0.500000 0.86699(2) 0.250000 0.01950(7) Uani d 1 . .
Br Br1 0.47685(3) 0.87807(3) 0.39751(4) 0.03124(11) Uani d 1 . .
P P1 0.60133(5) 0.46450(7) 0.49985(8) 0.01384(16) Uani d 1 . .
S S1 0.61453(5) 0.61690(7) 0.45351(8) 0.01915(17) Uani d 1 . .
C C1 0.50616(19) 0.4520(3) 0.4701(3) 0.0162(7) Uani d 1 . .
H H1A 0.462644 0.452353 0.379701 0.019 Uiso calc 1 . .
H H1B 0.504140 0.380043 0.503474 0.019 Uiso calc 1 . .
C C11 0.6769(2) 0.4432(3) 0.6634(3) 0.0167(7) Uani d 1 . .
C C12 0.7460(2) 0.5083(3) 0.7329(4) 0.0214(8) Uani d 1 . .
H H12 0.752518 0.568996 0.695455 0.026 Uiso calc 1 . .
C C13 0.8047(2) 0.4839(4) 0.8566(4) 0.0290(9) Uani d 1 . .
H H13 0.851649 0.528125 0.903677 0.035 Uiso calc 1 . .
C C14 0.7962(2) 0.3962(4) 0.9128(4) 0.0267(8) Uani d 1 . .
H H14 0.836922 0.380547 0.997887 0.032 Uiso calc 1 . .
C C15 0.7280(2) 0.3310(3) 0.8446(3) 0.0227(7) Uani d 1 . .
H H15 0.721865 0.270674 0.882930 0.027 Uiso calc 1 . .
C C16 0.6684(2) 0.3542(3) 0.7197(3) 0.0198(7) Uani d 1 . .
H H16 0.621780 0.309224 0.672798 0.024 Uiso calc 1 . .
C C21 0.61000(19) 0.3529(3) 0.4211(3) 0.0154(6) Uani d 1 . .
C C22 0.6509(2) 0.3700(3) 0.3737(4) 0.0220(7) Uani d 1 . .
H H22 0.670919 0.441911 0.377148 0.026 Uiso calc 1 . .
C C23 0.6622(3) 0.2805(4) 0.3212(4) 0.0287(8) Uani d 1 . .
H H23 0.689530 0.291899 0.287999 0.034 Uiso calc 1 . .
C C24 0.6338(2) 0.1754(3) 0.3171(4) 0.0274(8) Uani d 1 . .
H H24 0.641465 0.114817 0.280842 0.033 Uiso calc 1 . .
C C25 0.5943(2) 0.1586(3) 0.3657(4) 0.0264(8) Uani d 1 . .
H H25 0.575405 0.086098 0.363559 0.032 Uiso calc 1 . .
C C26 0.5819(3) 0.2461(3) 0.4176(4) 0.0237(8) Uani d 1 . .
H H26 0.554451 0.233937 0.450538 0.028 Uiso calc 1 . .

loop_
_atom_site_aniso_label
_atom_site_aniso_U_11
_atom_site_aniso_U_22
_atom_site_aniso_U_33
_atom_site_aniso_U_12
_atom_site_aniso_U_13
_atom_site_aniso_U_23
Au1 0.01921(11) 0.01291(10) 0.01950(11) 0.000 0.01250(9) 0.000
Au2 0.01812(11) 0.01358(10) 0.02586(12) 0.000 0.01316(9) 0.000
Br1 0.0371(2) 0.0274(2) 0.0408(3) -0.00694(16) 0.0299(2) -0.00832(17)
P1 0.0127(4) 0.0131(4) 0.0155(4) -0.0004(3) 0.0086(3) -0.0009(3)
S1 0.0192(4) 0.0151(4) 0.0211(4) -0.0024(3) 0.0115(4) -0.0003(3)
C1 0.0129(15) 0.0177(16) 0.0170(16) -0.0012(12) 0.0088(13) -0.0015(13)
C11 0.0153(15) 0.0178(16) 0.0192(17) 0.0005(12) 0.0117(14) -0.0041(13)
C12 0.0180(17) 0.0258(19) 0.0236(19) -0.0060(14) 0.0144(16) -0.0051(15)
C13 0.0168(17) 0.041(2) 0.022(2) -0.0063(16) 0.0087(16) -0.0067(17)
C14 0.0164(17) 0.040(2) 0.0161(18) 0.0064(15) 0.0063(15) -0.0014(16)
C15 0.0236(18) 0.0245(18) 0.0183(18) 0.0060(14) 0.0121(15) 0.0027(14)
C16 0.0170(16) 0.0182(16) 0.0197(18) 0.0009(13) 0.0091(14) -0.0008(13)
C21 0.0139(15) 0.0147(15) 0.0160(16) 0.0032(12) 0.0085(14) 0.0022(12)
C22 0.0235(18) 0.0204(17) 0.0269(19) 0.0039(13) 0.0181(16) 0.0025(14)
C23 0.033(2) 0.032(2) 0.035(2) 0.0043(17) 0.0276(19) 0.0005(18)
C24 0.032(2) 0.0236(19) 0.026(2) 0.0078(16) 0.0173(17) -0.0010(15)
C25 0.034(2) 0.0164(17) 0.028(2) -0.0033(15) 0.0186(18) -0.0053(15)
C26 0.028(2) 0.0203(19) 0.026(2) -0.0037(13) 0.0187(18) -0.0027(14)

loop_
_atom_type_symbol
_atom_type_description
_atom_type_scat_dispersion_real
_atom_type_scat_dispersion_imag
_atom_type_scat_source
C C 0.0181 0.0091 'International Tables Vol C Tables 4.2.6.8 and 6.1.1.4'
H H 0.0000 0.0000 'International Tables Vol C Tables 4.2.6.8 and 6.1.1.4'
P P 0.2955 0.4335 'International Tables Vol C Tables 4.2.6.8 and 6.1.1.4'
S S 0.3331 0.5567 'International Tables Vol C Tables 4.2.6.8 and 6.1.1.4'
Br Br -0.6763 1.2805 'International Tables Vol C Tables 4.2.6.8 and 6.1.1.4'
Au Au -4.4197 7.2980 'International Tables Vol C Tables 4.2.6.8 and 6.1.1.4'

loop_
_geom_angle_atom_site_label_1
_geom_angle_atom_site_label_2
_geom_angle_atom_site_label_3
_geom_angle_site_symmetry_1
_geom_angle_site_symmetry_3
_geom_angle
_geom_angle_publ_flag
S1 Au1 S1 . 2_655 178.43(4) y
S1 Au1 Au2 . . 90.78(2) y
S1 Au1 Au2 2_655 . 90.78(2) ?
Br1 Au2 Br1 . 2_655 173.60(2) y
Br1 Au2 Au1 . . 93.201(11) y
Br1 Au2 Au1 2_655 . 93.201(11) ?
Au2 Br1 Br1 . 5_676 126.21(2) y
C11 P1 C21 . . 107.45(15) ?
C11 P1 C1 . . 106.44(16) ?
C21 P1 C1 . . 108.84(15) ?
C11 P1 S1 . . 109.38(12) ?
C21 P1 S1 . . 113.24(12) ?
C1 P1 S1 . . 111.20(12) ?
P1 S1 Au1 . . 98.34(4) y
C1 C1 P1 5_666 . 111.1(3) ?
C1 C1 H1A 5_666 . 109.4 ?
P1 C1 H1A . . 109.4 ?
C1 C1 H1B 5_666 . 109.4 ?
P1 C1 H1B . . 109.4 ?
H1A C1 H1B . . 108.0 ?
C16 C11 C12 . . 119.5(3) ?
C16 C11 P1 . . 118.5(3) ?
C12 C11 P1 . . 121.8(3) ?
C13 C12 C11 . . 119.6(4) ?
C13 C12 H12 . . 120.2 ?
C11 C12 H12 . . 120.2 ?
C12 C13 C14 . . 121.0(4) ?
C12 C13 H13 . . 119.5 ?
C14 C13 H13 . . 119.5 ?
C13 C14 C15 . . 119.9(4) ?
C13 C14 H14 . . 120.1 ?
C15 C14 H14 . . 120.1 ?
C14 C15 C16 . . 119.9(4) ?
C14 C15 H15 . . 120.1 ?
C16 C15 H15 . . 120.1 ?
C15 C16 C11 . . 120.2(3) ?
C15 C16 H16 . . 119.9 ?
C11 C16 H16 . . 119.9 ?
C22 C21 C26 . . 119.9(3) ?
C22 C21 P1 . . 120.2(3) ?
C26 C21 P1 . . 119.7(3) ?
C21 C22 C23 . . 119.4(4) ?
C21 C22 H22 . . 120.3 ?
C23 C22 H22 . . 120.3 ?
C24 C23 C22 . . 120.5(4) ?
C24 C23 H23 . . 119.8 ?
C22 C23 H23 . . 119.8 ?
C25 C24 C23 . . 119.8(4) ?
C25 C24 H24 . . 120.1 ?
C23 C24 H24 . . 120.1 ?
C24 C25 C26 . . 120.8(4) ?
C24 C25 H25 . . 119.6 ?
C26 C25 H25 . . 119.6 ?
C25 C26 C21 . . 119.5(4) ?
C25 C26 H26 . . 120.2 ?
C21 C26 H26 . . 120.2 ?

loop_
_geom_bond_atom_site_label_1
_geom_bond_atom_site_label_2
_geom_bond_site_symmetry_2
_geom_bond_distance
_geom_bond_publ_flag
Au1 S1 . 2.3125(9) y
Au1 S1 2_655 2.3125(9) ?
Au1 Au2 . 2.9622(3) y
Au2 Br1 . 2.3746(5) y
Au2 Br1 2_655 2.3746(5) ?
Br1 Br1 5_676 3.7424(8) y
P1 C11 . 1.800(4) ?
P1 C21 . 1.801(4) ?
P1 C1 . 1.819(3) ?
P1 S1 . 2.0097(12) y
C1 C1 5_666 1.528(6) y
C1 H1A . 0.9900 ?
C1 H1B . 0.9900 ?
C11 C16 . 1.395(5) ?
C11 C12 . 1.399(5) ?
C12 C13 . 1.382(6) ?
C12 H12 . 0.9500 ?
C13 C14 . 1.383(6) ?
C13 H13 . 0.9500 ?
C14 C15 . 1.387(6) ?
C14 H14 . 0.9500 ?
C15 C16 . 1.393(5) ?
C15 H15 . 0.9500 ?
C16 H16 . 0.9500 ?
C21 C22 . 1.394(5) ?
C21 C26 . 1.401(5) ?
C22 C23 . 1.394(5) ?
C22 H22 . 0.9500 ?
C23 C24 . 1.384(6) ?
C23 H23 . 0.9500 ?
C24 C25 . 1.381(6) ?
C24 H24 . 0.9500 ?
C25 C26 . 1.384(5) ?
C25 H25 . 0.9500 ?
C26 H26 . 0.9500 ?

loop_
_geom_hbond_atom_site_label_D
_geom_hbond_atom_site_label_H
_geom_hbond_atom_site_label_A
_geom_hbond_site_symmetry_A
_geom_hbond_distance_DH
_geom_hbond_distance_HA
_geom_hbond_distance_DA
_geom_hbond_angle_DHA
_geom_hbond_publ_flag
C16 H16 Br1 5_666 0.95 2.81 3.712(4) 159.1 yes
C26 H26 Br1 5_666 0.95 2.89 3.775(4) 155.0 yes

loop_
_geom_torsion_atom_site_label_1
_geom_torsion_atom_site_label_2
_geom_torsion_atom_site_label_3
_geom_torsion_atom_site_label_4
_geom_torsion_site_symmetry_1
_geom_torsion_site_symmetry_2
_geom_torsion_site_symmetry_3
_geom_torsion_site_symmetry_4
_geom_torsion
_geom_torsion_publ_flag
S1 Au1 Au2 Br1 . . . . -65.75(3) ?
S1 Au1 Au2 Br1 2_655 . . . 114.25(2) ?
S1 Au1 Au2 Br1 . . . 2_655 114.24(3) ?
S1 Au1 Au2 Br1 2_655 . . 2_655 -65.75(3) ?
Au1 Au2 Br1 Br1 . . . 5_676 158.03(3) ?
C11 P1 S1 Au1 . . . . -172.78(12) ?
C21 P1 S1 Au1 . . . . 67.42(12) ?
C1 P1 S1 Au1 . . . . -55.51(12) ?
Au2 Au1 S1 P1 . . . . 156.28(4) ?
C11 P1 C1 C1 . . . 5_666 67.1(4) ?
C21 P1 C1 C1 . . . 5_666 -177.3(3) ?
S1 P1 C1 C1 . . . 5_666 -51.9(4) ?
C21 P1 C11 C16 . . . . -70.7(3) ?
C1 P1 C11 C16 . . . . 45.7(3) ?
S1 P1 C11 C16 . . . . 166.0(2) ?
C21 P1 C11 C12 . . . . 104.9(3) ?
C1 P1 C11 C12 . . . . -138.7(3) ?
S1 P1 C11 C12 . . . . -18.4(3) ?
C16 C11 C12 C13 . . . . -0.2(5) ?
P1 C11 C12 C13 . . . . -175.7(3) ?
C11 C12 C13 C14 . . . . -0.2(6) ?
C12 C13 C14 C15 . . . . 0.2(6) ?
C13 C14 C15 C16 . . . . 0.1(6) ?
C14 C15 C16 C11 . . . . -0.4(6) ?
C12 C11 C16 C15 . . . . 0.5(5) ?
P1 C11 C16 C15 . . . . 176.2(3) ?
C11 P1 C21 C22 . . . . -98.2(3) ?
C1 P1 C21 C22 . . . . 146.9(3) ?
S1 P1 C21 C22 . . . . 22.7(3) ?
C11 P1 C21 C26 . . . . 76.0(3) ?
C1 P1 C21 C26 . . . . -38.9(3) ?
S1 P1 C21 C26 . . . . -163.1(3) ?
C26 C21 C22 C23 . . . . 1.1(6) ?
P1 C21 C22 C23 . . . . 175.3(3) ?
C21 C22 C23 C24 . . . . -0.6(6) ?
C22 C23 C24 C25 . . . . -0.3(6) ?
C23 C24 C25 C26 . . . . 0.7(6) ?
C24 C25 C26 C21 . . . . -0.2(6) ?
C22 C21 C26 C25 . . . . -0.7(6) ?
P1 C21 C26 C25 . . . . -174.9(3) ?

_cod_database_fobs_code 2243641
